data_8104525
loop_
_publ_author_name
'Christoph Partes'
'Bodach, Alexander'
'Fink, Lothar'

_publ_contact_author_address
;
Institute of Inorganic and Analytical Chemistry
Max-von-Laue-Str. 7
60438 Frankfurt am Main
Germany
;
_publ_contact_author_email fink@chemie.uni-frankfurt.de
_publ_contact_author_name 'Dr Lothar Fink'
_publ_contact_author_phone '+49 69 798 29123'
_publ_section_title
;
 Syntheses and structures of two [Au(I)PPh3]-complexes with
 2-aceneoxazolethiolates as ligands
;
_journal_issue 12
_journal_name_full 'Zeitschrift f&#x00FC;r Kristallographie'
_journal_page_first 709
_journal_page_last 714
_journal_techeditor_notes ' ?'
_journal_volume 231
_journal_year 2016
_chemical_formula_iupac 'C25 H19 Au N O P S'
_chemical_formula_moiety 'C25 H19 Au N O P S'
_chemical_formula_structural 'C25 H19 Au N O P S'
_chemical_formula_sum 'C25 H19 Au N O P S'
_chemical_formula_weight 609.44
_chemical_name_common '[Au(MBOx)(PPh3)]'
_chemical_name_systematic
;
[(2-Benzoxazolthiolato)(triphenylphosphine)gold(I)]
;
_space_group_IT_number 2
_symmetry_cell_setting triclinic
_symmetry_space_group_name_Hall '-P 1'
_symmetry_space_group_name_H-M 'P -1'
_cell_angle_alpha 80.93030(71)
_cell_angle_beta 112.01142(66)
_cell_angle_gamma 113.87555(65)
_cell_formula_units_Z 2
_cell_length_a 13.428720(87)
_cell_length_b 10.977190(88)
_cell_length_c 9.007710(73)
_cell_measurement_reflns_used 21
_cell_measurement_temperature 300
_cell_measurement_theta_max 22.3
_cell_measurement_theta_min 3
_cell_volume 1125.665(17)
_computing_cell_refinement 'DASH (David <i> et al.</i> , 2004)'
_computing_data_collection 'STOE WINXPOW (STOE & Cie GmbH, 2004)'
_computing_data_reduction 'DASH (David <i>et al.</i>, 2004)'
_computing_molecular_graphics 'MERCURY (Macrea <i>et al.</i>)'
_computing_structure_refinement 'TOPAS (Coelho, 2007)'
_computing_structure_solution 'DASH (David <i>et al.</i>, 2004)'
_diffrn_ambient_temperature 300
_diffrn_detector_type 'lin psd'
_diffrn_measurement_device_type 'STOE Stadi-P'
_diffrn_radiation_monochromator 'primary focussing, Ge 111'
_diffrn_radiation_source 'X-ray tube'
_diffrn_radiation_type 'Cu K\a~1~'
_diffrn_radiation_wavelength 1.54060
_exptl_crystal_colour colorless
_exptl_crystal_density_diffrn 1.798
_exptl_crystal_F_000 272.0
_pd_instr_location ' ?'
_pd_meas_2theta_range_max 109.99
_pd_meas_2theta_range_min 3.01
_pd_meas_scan_method step
_pd_proc_2theta_range_max 109.99
_pd_proc_2theta_range_min 3.01
_pd_proc_info_excluded_regions none
_pd_proc_ls_background_function 'Chebychev polynomial'
_pd_proc_ls_pref_orient_corr none
_pd_proc_ls_profile_function
;
modified spherical harmonics
;
_pd_proc_ls_prof_R_factor 0.02131
_pd_proc_ls_prof_wR_expected 0.01586
_pd_proc_ls_prof_wR_factor 0.02690
_pd_spec_mounting
;
'Specimen was sealed in a 0.5 mm diameter borosilicate glass capillary' 
;
_pd_spec_mount_mode transmission
_pd_spec_shape cylinder
_pd_spec_size_axial 12
_pd_spec_size_equat 0.5
_pd_spec_size_thick 0.5
_refine_ls_extinction_method none
_refine_ls_goodness_of_fit_all 1.696
_refine_ls_hydrogen_treatment mixed
_refine_ls_matrix_type fullcycle
_refine_ls_number_constraints 1
_refine_ls_number_parameters 222
_refine_ls_number_restraints 140
_refine_ls_R_I_factor 0.01741
_refine_ls_weighting_details w=1/\s(Y~obs~)^2^
_refine_ls_weighting_scheme sigma
_cod_data_source_file cod_AuPPh3mbox_checkcif.cif
_cod_data_source_block '[Au(MBOx)(PPh3)]'
_cod_depositor_comments
;
 Removing the '_space_group' data item since it was not found in the core CIF
 dictionary and the same information was already provided in the official
 space group data items. No information was lost by removing this data item.

 Antanas Vaitkus,
 2017-03-06
;
_cod_database_code 8104525

loop_
_symmetry_equiv_pos_as_xyz
'-x, -y, -z'
'x, y, z'

loop_
_atom_site_label
_atom_site_type_symbol
_atom_site_symmetry_multiplicity
_atom_site_fract_x
_atom_site_fract_y
_atom_site_fract_z
_atom_site_occupancy
_atom_site_B_iso_or_equiv
_atom_site_adp_type
Au1 Au 0 0.673190(79) 0.397150(94) 0.97397(11) 1 0.54222 Biso
P2 P 0 0.70371(17) 0.62027(27) 0.89560(24) 1 0.91822 Biso
C21A C 0 0.72744(27) 0.71237(31) 1.06469(43) 1 0.91822 Biso
C21C C 0 0.83491(27) 0.70248(34) 0.84953(43) 1 0.91822 Biso
C21B C 0 0.58321(25) 0.63311(33) 0.72100(41) 1 0.91822 Biso
S3 S 0 0.62693(33) 0.17123(40) 1.05537(32) 1 2.70069 Biso
C26A C 0 0.81145(28) 0.70981(34) 1.21253(40) 1 0.91822 Biso
C22A C 0 0.66880(25) 0.79421(34) 1.04910(44) 1 0.91822 Biso
C22C C 0 0.87900(27) 0.84258(32) 0.84915(40) 1 0.91822 Biso
C26C C 0 0.88885(27) 0.63262(35) 0.81076(42) 1 0.91822 Biso
C22B C 0 0.46817(31) 0.55427(35) 0.71162(39) 1 0.91822 Biso
C26B C 0 0.60220(28) 0.72412(36) 0.59503(40) 1 0.91822 Biso
C5 C 0 0.69714(32) 0.18309(36) 1.26516(44) 1 2.70069 Biso
C25A C 0 0.83661(27) 0.77848(34) 1.34455(41) 1 0.91822 Biso
H36A H 0 0.8550(20) 0.6591(25) 1.2276(31) 1 3.180132 Biso
C23A C 0 0.69003(25) 0.86019(34) 1.17559(39) 1 0.91822 Biso
H32A H 0 0.6132(19) 0.8106(25) 0.9615(34) 1 3.180132 Biso
C23C C 0 0.97637(27) 0.89864(34) 0.80798(40) 1 0.91822 Biso
H32C H 0 0.8483(18) 0.8996(27) 0.8729(30) 1 3.180132 Biso
C25C C 0 0.98674(30) 0.69627(33) 0.77057(39) 1 0.91822 Biso
H36C H 0 0.8635(20) 0.5412(27) 0.8121(30) 1 3.180132 Biso
C23B C 0 0.37202(28) 0.56021(36) 0.58827(43) 1 0.91822 Biso
H32B H 0 0.4510(23) 0.4906(29) 0.7868(27) 1 3.180132 Biso
C25B C 0 0.50304(28) 0.72867(34) 0.46871(41) 1 0.91822 Biso
H36B H 0 0.6796(22) 0.7784(27) 0.5931(33) 1 3.180132 Biso
O4 O 0 0.64305(41) 0.09569(37) 1.35843(31) 1 2.70069 Biso
N6 N 0 0.79173(47) 0.28620(48) 1.33807(34) 1 2.70069 Biso
C24A C 0 0.77118(28) 0.85446(33) 1.32063(38) 1 0.91822 Biso
H35A H 0 0.9022(21) 0.7798(26) 1.4388(31) 1 3.180132 Biso
H33A H 0 0.6428(19) 0.9036(26) 1.1592(30) 1 3.180132 Biso
C24C C 0 1.02606(29) 0.83027(34) 0.76889(41) 1 0.91822 Biso
H33C H 0 1.0130(20) 0.9873(26) 0.8054(29) 1 3.180132 Biso
H35C H 0 1.0210(23) 0.6498(27) 0.7437(30) 1 3.180132 Biso
C24B C 0 0.38954(28) 0.64716(36) 0.46530(39) 1 0.91822 Biso
H33B H 0 0.2959(21) 0.5029(27) 0.5815(32) 1 3.180132 Biso
H35B H 0 0.5132(22) 0.7934(26) 0.3872(32) 1 3.180132 Biso
C10a C 0 0.71866(31) 0.13659(38) 1.51104(40) 1 2.70069 Biso
C6a C 0 0.80892(28) 0.25469(35) 1.49983(41) 1 2.70069 Biso
H34A H 0 0.7809(22) 0.9052(27) 1.4011(30) 1 3.180132 Biso
H34C H 0 1.0872(21) 0.8818(27) 0.7410(28) 1 3.180132 Biso
H34B H 0 0.3200(20) 0.6472(25) 0.3864(31) 1 3.180132 Biso
C10 C 0 0.71370(31) 0.08192(40) 1.66014(43) 1 2.70069 Biso
C7 C 0 0.89603(31) 0.32142(35) 1.63769(42) 1 2.70069 Biso
C9 C 0 0.80037(29) 0.14609(36) 1.79484(42) 1 2.70069 Biso
H20 H 0 0.6522(22) 0.0060(28) 1.6744(28) 1 3.180132 Biso
C8 C 0 0.89248(29) 0.26647(37) 1.79016(43) 1 2.70069 Biso
H17 H 0 0.9552(22) 0.4029(27) 1.6227(31) 1 3.180132 Biso
H19 H 0 0.7945(21) 0.1001(27) 1.8904(28) 1 3.180132 Biso
H18 H 0 0.9472(22) 0.3088(27) 1.8933(29) 1 3.180132 Biso

loop_
_atom_type_symbol
_atom_type_description
_atom_type_scat_source
C C 'International Tables Vol C Table 6.1.1.4'
H H 'International Tables Vol C Table 6.1.1.4'
Au Au 'International Tables Vol C Table 6.1.1.4'
P P 'International Tables Vol C Table 6.1.1.4'
N N 'International Tables Vol C Table 6.1.1.4'
O O 'International Tables Vol C Table 6.1.1.4'
S S 'International Tables Vol C Table 6.1.1.4'

loop_
_geom_angle_atom_site_label_1
_geom_angle_atom_site_label_2
_geom_angle_atom_site_label_3
_geom_angle
_geom_angle_site_symmetry_1
_geom_angle_site_symmetry_3
P2 Au1 S3 174.866(121) . .
Au1 P2 C22C 137.861(137) . .
Au1 P2 C22A 123.638(133) . .
Au1 P2 C26A 92.834(110) . .
Au1 P2 C22B 91.849(109) . .
Au1 P2 C26C 88.860(113) . .
Au1 P2 C26B 129.057(121) . .
Au1 S3 O4 121.863(143) . .
Au1 S3 N6 81.435(131) . .
O4 S3 N6 49.594(109) . .
C21C P2 C21A 104.218(205) . .
C21C P2 C21B 108.247(216) . .
C21A P2 C21B 111.806(190) . .
C22A C21A C26A 117.302(344) . .
C22A C21A P2 121.543(284) . .
C26A C21A P2 121.021(270) . .
C26C C21C C22C 121.343(325) . .
C26C C21C P2 122.603(319) . .
C22C C21C P2 116.023(278) . .
C22B C21B C26B 118.605(326) . .
C22B C21B P2 120.012(293) . .
C26B C21B P2 121.355(266) . .
C25A C26A C21A 124.744(316) . .
C23A C22A C21A 119.276(341) . .
C21A C22A H33A 144.817(889) . .
C23C C22C C21C 113.039(314) . .
C21C C22C H33C 135.727(803) . .
C25C C26C C21C 122.158(385) . .
C23B C22B C21B 124.327(376) . .
C25B C26B C21B 116.544(308) . .
N6 C5 O4 116.720(388) . .
N6 C5 S3 123.775(296) . .
O4 C5 S3 118.565(277) . .
C26A C25A C24A 114.324(333) . .
C24A C25A H36A 139.817(860) . .
C22A C23A C24A 122.497(319) . .
C22A C23A H34A 147.45(77) . .
C24A C23A H32A 149.840(891) . .
H32A C23A H34A 174.682(1120) . .
C24C C23C C22C 124.886(391) . .
C22C C23C H34C 150.509(962) . .
C24C C25C C26C 115.285(331) . .
C24C C25C H36C 140.977(851) . .
C26C C25C H34C 137.390(853) . .
H36C C25C H34C 163.075(1145) . .
C22B C23B C24B 117.484(324) . .
C22B C23B H34B 144.036(843) . .
C24B C23B H32B 143.335(765) . .
H32B C23B H34B 169.874(1070) . .
C26B C25B C24B 122.501(360) . .
C5 O4 C10a 103.102(273) . .
C5 N6 C6a 102.594(290) . .
C23A C24A C25A 121.770(341) . .
C23C C24C C25C 123.262(344) . .
C25C C24C H33C 148.956(848) . .
C24C H33C C22C 76.471(1104) . .
C23B C24B C25B 120.532(330) . .
O4 C10a C6a 108.493(332) . .
O4 C10a C10 130.718(309) . .
C6a C10a C10 120.750(344) . .
C10a C6a N6 108.497(336) . .
C10a C6a C7 120.671(336) . .
N6 C6a C7 130.827(317) . .
C23C H34C C25C 75.478(993) . .
C9 C10 C10a 118.500(325) . .
C10a C10 H19 144.617(745) . .
C6a C7 C8 119.158(319) . .
C10 C9 C8 122.986(353) . .
C8 C9 H20 147.743(887) . .
C9 C8 C7 117.915(335) . .
C26C C21C C22C 121.343(325) . .
C22B C21B C26B 118.605(326) . .
C25A C26A C21A 124.744(316) . .
C23A C22A C21A 119.276(341) . .
C23C C22C C21C 113.039(314) . .
C25C C26C C21C 122.158(385) . .
C23B C22B C21B 124.327(376) . .
C25B C26B C21B 116.544(308) . .
N6 C5 O4 116.720(388) . .
C26A C25A C24A 114.324(333) . .
C22A C23A C24A 122.497(319) . .
C24C C23C C22C 124.886(391) . .
C24C C25C C26C 115.285(331) . .
C22B C23B C24B 117.484(324) . .
C26B C25B C24B 122.501(360) . .
C5 O4 C10a 103.102(273) . .
C5 N6 C6a 102.594(290) . .
C23A C24A C25A 121.770(341) . .
C23C C24C C25C 123.262(344) . .
C23B C24B C25B 120.532(330) . .
O4 C10a C6a 108.493(332) . .
O4 C10a C10 130.718(309) . .
C6a C10a C10 120.750(344) . .
C10a C6a N6 108.497(336) . .
C10a C6a C7 120.671(336) . .
N6 C6a C7 130.827(317) . .
C9 C10 C10a 118.500(325) . .
C6a C7 C8 119.158(319) . .
C10 C9 C8 122.986(353) . .
C9 C8 C7 117.915(335) . .

loop_
_geom_bond_atom_site_label_1
_geom_bond_atom_site_label_2
_geom_bond_distance
_geom_bond_site_symmetry_2
Au1 P2 2.3505(31) .
Au1 S3 2.3656(40) .
P2 C21C 1.7989(43) .
P2 C21A 1.8176(50) .
P2 C21B 1.8216(36) .
C21A C22A 1.3764(60) .
C21A C26A 1.3912(43) .
C21C C26C 1.3978(66) .
C21C C22C 1.4072(47) .
C21B C22B 1.4090(47) .
C21B C26B 1.4168(49) .
S3 C5 1.7664(43) .
C26A H36A 0.9219(319) .
C26A C25A 1.3681(56) .
C26A C21A 1.3912(43) .
C22A H32A 0.9151(235) .
C22A C23A 1.3254(57) .
C22A C21A 1.3764(60) .
C22C H32C 0.9599(345) .
C22C C23C 1.3668(53) .
C22C C21C 1.4072(47) .
C26C H36C 0.9201(282) .
C26C C25C 1.3721(54) .
C26C C21C 1.3978(66) .
C22B H32B 0.9176(257) .
C22B C23B 1.3688(47) .
C22B C21B 1.4090(47) .
C26B H36B 0.972(27) .
C26B C25B 1.4032(45) .
C26B C21B 1.4168(49) .
C5 N6 1.3304(50) .
C5 O4 1.3395(53) .
C25A H35A 0.9635(229) .
C25A C26A 1.3681(56) .
C25A C24A 1.3815(61) .
H36A C26A 0.9219(319) .
C23A H33A 0.8936(316) .
C23A C22A 1.3254(57) .
C23A C24A 1.3645(41) .
C23C H33C 0.8966(250) .
C23C C24C 1.3402(66) .
C23C C22C 1.3668(53) .
C25C H35C 0.9223(375) .
C25C C24C 1.3459(49) .
C25C C26C 1.3721(54) .
H36C C26C 0.9201(282) .
C23B H33B 0.9425(246) .
C23B C22B 1.3688(47) .
C23B C24B 1.3695(49) .
C25B H35B 0.9477(267) .
C25B C26B 1.4032(45) .
C25B C24B 1.4118(47) .
O4 C5 1.3395(53) .
O4 C10a 1.379(4) .
N6 C5 1.3304(50) .
N6 C6a 1.3962(47) .
C24A H34A 0.9221(314) .
C24A C23A 1.3645(41) .
C24A C25A 1.3815(61) .
C24C H34C 0.8894(257) .
C24C C23C 1.3402(66) .
C24C C25C 1.3459(49) .
C24B H34B 0.9389(235) .
C24B C23B 1.3695(49) .
C24B C25B 1.4118(47) .
C10a C6a 1.3923(45) .
C10a C10 1.3957(52) .
C6a C10a 1.3923(45) .
C6a N6 1.3962(47) .
C6a C7 1.3971(42) .
C10 H20 0.9389(247) .
C10 C9 1.3675(43) .
C10 C10a 1.3957(52) .
C7 C6a 1.3971(42) .
C7 C8 1.4208(53) .
C9 H19 0.9406(250) .
C9 C10 1.3675(43) .
C9 C8 1.4067(44) .
C8 H18 0.9836(224) .
C8 C9 1.4067(44) .
C8 C7 1.4208(53) .
